data_2220200
loop_
_publ_author_name
'Zhao, Hong-Ying'
'Song, Lian-Qing'
'Wang, Jing-Wu'
'Ng, Seik Weng'

_publ_section_title
;
 Bis(4-ferrocenylbenzoato-\k<i>O</i>)tetrakis(methanol-\k<i>O</i>)cadmium(II)
;
_journal_coeditor_code HB2852
_journal_issue 12
_journal_name_full 'Acta Crystallographica Section E'
_journal_page_first m1624
_journal_paper_doi 10.1107/S160053680803907X
_journal_volume 64
_journal_year 2008
_chemical_formula_iupac '[Cd Fe2 (C5 H5)2 (C12 H8 O2)2 (C H4 O)4]'
_chemical_formula_moiety 'C38 H42 Cd Fe2 O8'
_chemical_formula_sum 'C38 H42 Cd Fe2 O8'
_chemical_formula_weight 850.82
_chemical_name_systematic
;
Bis(4-ferrocenylbenzoato-\k<i>O</i>)tetrakis(methanol-\k<i>O</i>)cadmium(II)
;
_space_group_IT_number 60
_symmetry_cell_setting orthorhombic
_symmetry_space_group_name_Hall '-P 2n 2ab'
_symmetry_space_group_name_H-M 'P b c n'
_atom_sites_solution_hydrogens geom
_atom_sites_solution_primary direct
_atom_sites_solution_secondary difmap
_audit_creation_method SHELXL-97
_cell_angle_alpha 90.00
_cell_angle_beta 90.00
_cell_angle_gamma 90.00
_cell_formula_units_Z 4
_cell_length_a 9.8989(4)
_cell_length_b 8.6785(4)
_cell_length_c 41.228(2)
_cell_measurement_reflns_used 6256
_cell_measurement_temperature 295(2)
_cell_measurement_theta_max 28.1
_cell_measurement_theta_min 2.8
_cell_volume 3541.8(3)
_computing_cell_refinement 'SAINT (Bruker, 2007)'
_computing_data_collection 'APEX2 (Bruker, 2007)'
_computing_data_reduction 'SAINT (Bruker, 2007)'
_computing_molecular_graphics 'X-SEED (Barbour, 2001)'
_computing_publication_material 'publCIF (Westrip, 2008)'
_computing_structure_refinement 'SHELXL97 (Sheldrick, 2008)'
_computing_structure_solution 'SHELXS97 (Sheldrick, 2008)'
_diffrn_ambient_temperature 295(2)
_diffrn_measured_fraction_theta_full 0.999
_diffrn_measured_fraction_theta_max 0.999
_diffrn_measurement_device_type 'Bruker APEXII CCD'
_diffrn_measurement_method '\f and \w'
_diffrn_radiation_monochromator graphite
_diffrn_radiation_source 'fine-focus sealed tube'
_diffrn_radiation_type MoK\a
_diffrn_radiation_wavelength 0.71073
_diffrn_reflns_av_R_equivalents 0.0314
_diffrn_reflns_av_sigmaI/netI 0.0248
_diffrn_reflns_limit_h_max 12
_diffrn_reflns_limit_h_min -7
_diffrn_reflns_limit_k_max 11
_diffrn_reflns_limit_k_min -11
_diffrn_reflns_limit_l_max 49
_diffrn_reflns_limit_l_min -53
_diffrn_reflns_number 20643
_diffrn_reflns_theta_full 27.50
_diffrn_reflns_theta_max 27.50
_diffrn_reflns_theta_min 2.85
_diffrn_standards_decay_% 0
_diffrn_standards_interval_count 0
_diffrn_standards_interval_time 0
_diffrn_standards_number 0
_exptl_absorpt_coefficient_mu 1.455
_exptl_absorpt_correction_T_max 0.780
_exptl_absorpt_correction_T_min 0.760
_exptl_absorpt_correction_type multi-scan
_exptl_absorpt_process_details '(SADABS; Sheldrick, 1996)'
_exptl_crystal_colour Red
_exptl_crystal_density_diffrn 1.596
_exptl_crystal_density_method 'not measured'
_exptl_crystal_description Block
_exptl_crystal_F_000 1736
_exptl_crystal_size_max 0.20
_exptl_crystal_size_mid 0.20
_exptl_crystal_size_min 0.18
_refine_diff_density_max 0.315
_refine_diff_density_min -0.802
_refine_ls_extinction_method none
_refine_ls_goodness_of_fit_ref 1.018
_refine_ls_hydrogen_treatment mixed
_refine_ls_matrix_type full
_refine_ls_number_parameters 232
_refine_ls_number_reflns 4059
_refine_ls_number_restraints 2
_refine_ls_restrained_S_all 1.018
_refine_ls_R_factor_all 0.0466
_refine_ls_R_factor_gt 0.0303
_refine_ls_shift/su_max 0.001
_refine_ls_shift/su_mean 0.001
_refine_ls_structure_factor_coef Fsqd
_refine_ls_weighting_details 'calc w=1/[\s^2^(Fo^2^)+(0.0443P)^2^+2.0761P] where P=(Fo^2^+2Fc^2^)/3'
_refine_ls_weighting_scheme calc
_refine_ls_wR_factor_gt 0.0765
_refine_ls_wR_factor_ref 0.0864
_reflns_number_gt 3059
_reflns_number_total 4059
_reflns_threshold_expression I>2\s(I)
_cod_data_source_file hb2852.cif
_cod_data_source_block I
_cod_depositor_comments
;
The following automatic conversions were performed:
'_symmetry_cell_setting' value 'Orthorhombic' changed to 'orthorhombic'
according to '/home/saulius/struct/CIF-dictionaries/cif_core.dic'
dictionary named 'cif_core.dic' version 2.4.1 from
2010-06-29.

'_exptl_absorpt_correction_type' value 'Multi-scan' changed
to 'multi-scan' according to
'/home/saulius/struct/CIF-dictionaries/cif_core.dic' dictionary named
'cif_core.dic' version 2.4.1 from 2010-06-29.

Automatic conversion script
Id: cif_fix_enum 1527 2010-12-29 10:47:43Z saulius 

The following automatic conversions were performed:

'_symmetry_cell_setting' value 'Orthorhombic' changed to
'orthorhombic' according to
/home/saulius/struct/CIF-dictionaries/cif_core.dic dictionary named
'cif_core.dic' version 2.4.1 from
2010-06-29.

'_exptl_absorpt_correction_type' value 'Multi-scan'
changed to 'multi-scan' according to
/home/saulius/struct/CIF-dictionaries/cif_core.dic dictionary named
'cif_core.dic' version 2.4.1 from 2010-06-29.

Automatic conversion script
Id: cif_fix_values 1715 2011-07-08 13:25:40Z adriana 
;
_cod_original_cell_volume 3541.8(4)
_cod_database_code 2220200
_cod_database_fobs_code 2220200

loop_
_symmetry_equiv_pos_as_xyz
'x, y, z'
'-x+1/2, -y+1/2, z+1/2'
'-x, y, -z+1/2'
'x+1/2, -y+1/2, -z'
'-x, -y, -z'
'x-1/2, y-1/2, -z-1/2'
'x, -y, z-1/2'
'-x-1/2, y-1/2, z'

loop_
_atom_site_type_symbol
_atom_site_label
_atom_site_fract_x
_atom_site_fract_y
_atom_site_fract_z
_atom_site_U_iso_or_equiv
_atom_site_adp_type
_atom_site_calc_flag
_atom_site_refinement_flags
_atom_site_occupancy
Cd Cd1 0.5000 0.58264(3) 0.2500 0.03147(9) Uani d S 1
Fe Fe1 0.48719(3) 1.31148(4) 0.057877(9) 0.03353(11) Uani d . 1
O O1 0.52537(19) 0.7347(2) 0.20664(5) 0.0468(5) Uani d . 1
O O2 0.31729(19) 0.8085(2) 0.21772(4) 0.0456(5) Uani d . 1
O O3 0.4522(2) 0.3861(3) 0.21055(5) 0.0483(5) Uani d D 1
H H3 0.3698(14) 0.361(4) 0.2109(8) 0.069(11) Uiso d D 1
O O4 0.71881(19) 0.5056(2) 0.23666(5) 0.0456(5) Uani d D 1
H H4 0.754(4) 0.442(3) 0.2497(6) 0.062(11) Uiso d D 1
C C1 0.4207(3) 0.8095(3) 0.20015(6) 0.0336(5) Uani d . 1
C C2 0.4190(2) 0.8995(3) 0.16902(6) 0.0305(5) Uani d . 1
C C3 0.3233(3) 1.0138(3) 0.16375(6) 0.0359(6) Uani d . 1
H H3A 0.2635 1.0396 0.1803 0.043 Uiso calc R 1
C C4 0.3155(3) 1.0899(3) 0.13431(6) 0.0363(6) Uani d . 1
H H4A 0.2507 1.1663 0.1314 0.044 Uiso calc R 1
C C5 0.4032(2) 1.0539(3) 0.10902(6) 0.0327(5) Uani d . 1
C C6 0.5014(3) 0.9418(3) 0.11488(7) 0.0451(7) Uani d . 1
H H6 0.5626 0.9172 0.0986 0.054 Uiso calc R 1
C C7 0.5097(3) 0.8672(3) 0.14417(7) 0.0423(6) Uani d . 1
H H7 0.5770 0.7940 0.1474 0.051 Uiso calc R 1
C C8 0.3871(3) 1.1246(3) 0.07670(6) 0.0359(6) Uani d . 1
C C9 0.2941(3) 1.2435(3) 0.06796(7) 0.0419(6) Uani d . 1
H H9 0.2315 1.2957 0.0828 0.050 Uiso calc R 1
C C10 0.3083(3) 1.2742(4) 0.03429(7) 0.0509(8) Uani d . 1
H H10 0.2574 1.3510 0.0219 0.061 Uiso calc R 1
C C11 0.4098(3) 1.1772(4) 0.02191(7) 0.0510(8) Uani d . 1
H H11 0.4411 1.1738 -0.0006 0.061 Uiso calc R 1
C C12 0.4585(3) 1.0845(3) 0.04783(7) 0.0448(7) Uani d . 1
H H12 0.5298 1.0065 0.0462 0.054 Uiso calc R 1
C C13 0.6253(4) 1.3813(4) 0.09122(8) 0.0627(9) Uani d . 1
H H13 0.6439 1.3318 0.1121 0.075 Uiso calc R 1
C C14 0.5318(4) 1.4983(4) 0.08564(9) 0.0636(9) Uani d . 1
H H14 0.4725 1.5445 0.1020 0.076 Uiso calc R 1
C C15 0.5368(4) 1.5389(4) 0.05288(10) 0.0622(9) Uani d . 1
H H15 0.4815 1.6180 0.0423 0.075 Uiso calc R 1
C C16 0.6327(3) 1.4464(4) 0.03779(8) 0.0613(9) Uani d . 1
H H16 0.6572 1.4495 0.0148 0.074 Uiso calc R 1
C C17 0.6896(3) 1.3480(4) 0.06140(9) 0.0624(9) Uani d . 1
H H17 0.7609 1.2715 0.0578 0.075 Uiso calc R 1
C C18 0.5144(3) 0.3827(4) 0.17959(8) 0.0558(8) Uani d . 1
H H18A 0.5157 0.2787 0.1716 0.084 Uiso calc R 1
H H18B 0.6053 0.4204 0.1813 0.084 Uiso calc R 1
H H18C 0.4644 0.4465 0.1649 0.084 Uiso calc R 1
C C19 0.8176(3) 0.6002(4) 0.22225(10) 0.0663(10) Uani d . 1
H H19A 0.8713 0.5400 0.2076 0.100 Uiso calc R 1
H H19B 0.8746 0.6430 0.2388 0.100 Uiso calc R 1
H H19C 0.7743 0.6821 0.2105 0.100 Uiso calc R 1

loop_
_atom_site_aniso_label
_atom_site_aniso_U_11
_atom_site_aniso_U_22
_atom_site_aniso_U_33
_atom_site_aniso_U_12
_atom_site_aniso_U_13
_atom_site_aniso_U_23
Cd1 0.03018(14) 0.03576(14) 0.02848(14) 0.000 0.00122(10) 0.000
Fe1 0.0326(2) 0.0380(2) 0.0300(2) -0.00236(15) 0.00162(15) 0.00192(14)
O1 0.0443(11) 0.0510(12) 0.0451(11) 0.0092(9) 0.0009(9) 0.0168(10)
O2 0.0476(11) 0.0556(12) 0.0336(10) 0.0063(9) 0.0098(8) 0.0072(9)
O3 0.0448(11) 0.0608(13) 0.0392(11) -0.0098(10) 0.0008(10) -0.0061(9)
O4 0.0352(10) 0.0425(11) 0.0591(12) 0.0049(9) 0.0004(9) 0.0100(10)
C1 0.0392(14) 0.0304(12) 0.0310(13) -0.0018(11) -0.0023(11) -0.0004(10)
C2 0.0310(12) 0.0295(12) 0.0309(12) -0.0014(9) -0.0017(10) -0.0002(10)
C3 0.0380(13) 0.0361(13) 0.0336(13) 0.0061(11) 0.0074(11) -0.0014(11)
C4 0.0380(13) 0.0344(13) 0.0366(14) 0.0080(11) 0.0006(11) 0.0008(10)
C5 0.0320(12) 0.0315(12) 0.0345(13) -0.0027(10) -0.0005(10) 0.0025(10)
C6 0.0409(15) 0.0577(17) 0.0368(14) 0.0136(13) 0.0129(12) 0.0057(12)
C7 0.0351(14) 0.0475(15) 0.0443(15) 0.0134(12) 0.0062(12) 0.0073(12)
C8 0.0352(13) 0.0380(13) 0.0345(13) -0.0053(11) -0.0014(11) 0.0008(11)
C9 0.0316(13) 0.0477(15) 0.0466(15) -0.0030(12) -0.0026(12) 0.0124(13)
C10 0.0484(17) 0.0598(19) 0.0447(16) -0.0120(15) -0.0167(14) 0.0170(14)
C11 0.068(2) 0.0551(18) 0.0299(14) -0.0133(16) -0.0058(14) 0.0002(13)
C12 0.0604(18) 0.0381(14) 0.0359(15) -0.0024(13) 0.0035(13) -0.0048(12)
C13 0.062(2) 0.078(2) 0.0483(18) -0.0259(19) -0.0178(16) 0.0046(17)
C14 0.064(2) 0.056(2) 0.071(2) -0.0135(17) 0.0107(18) -0.0210(18)
C15 0.0586(19) 0.0439(17) 0.084(3) -0.0147(15) 0.0019(19) 0.0078(18)
C16 0.057(2) 0.074(2) 0.0521(19) -0.0267(18) 0.0129(16) 0.0020(17)
C17 0.0337(15) 0.067(2) 0.086(3) -0.0044(15) 0.0020(16) -0.011(2)
C18 0.063(2) 0.066(2) 0.0382(16) 0.0012(16) 0.0023(14) -0.0103(15)
C19 0.0384(17) 0.055(2) 0.105(3) 0.0039(14) 0.0250(18) 0.0073(19)

loop_
_atom_type_symbol
_atom_type_description
_atom_type_scat_dispersion_real
_atom_type_scat_dispersion_imag
_atom_type_scat_source
C C 0.0033 0.0016 'International Tables Vol C Tables 4.2.6.8 and 6.1.1.4'
H H 0.0000 0.0000 'International Tables Vol C Tables 4.2.6.8 and 6.1.1.4'
O O 0.0106 0.0060 'International Tables Vol C Tables 4.2.6.8 and 6.1.1.4'
Fe Fe 0.3463 0.8444 'International Tables Vol C Tables 4.2.6.8 and 6.1.1.4'
Cd Cd -0.8075 1.2024 'International Tables Vol C Tables 4.2.6.8 and 6.1.1.4'

loop_
_geom_angle_atom_site_label_1
_geom_angle_atom_site_label_2
_geom_angle_atom_site_label_3
_geom_angle_site_symmetry_1
_geom_angle_site_symmetry_3
_geom_angle
_geom_angle_publ_flag
O1 Cd1 O1 . 3_655 107.70(10) yes
O1 Cd1 O4 . . 82.90(10) ?
O1 Cd1 O4 3_655 . 117.50(10) ?
O1 Cd1 O4 . 3_655 117.50(10) ?
O1 Cd1 O4 3_655 3_655 82.90(10) ?
O4 Cd1 O4 . 3_655 146.70(10) ?
O1 Cd1 O3 . . 84.30(10) ?
O1 Cd1 O3 3_655 . 159.70(10) ?
O4 Cd1 O3 . . 79.60(10) ?
O4 Cd1 O3 3_655 . 76.90(10) ?
O1 Cd1 O3 . 3_655 159.70(10) ?
O1 Cd1 O3 3_655 3_655 84.30(10) ?
O4 Cd1 O3 . 3_655 76.90(10) ?
O4 Cd1 O3 3_655 3_655 79.60(10) ?
O3 Cd1 O3 . 3_655 89.60(10) ?
C13 Fe1 C16 . . 68.09(14) ?
C13 Fe1 C12 . . 121.41(14) ?
C16 Fe1 C12 . . 125.04(14) ?
C13 Fe1 C14 . . 40.07(15) ?
C16 Fe1 C14 . . 67.42(14) ?
C12 Fe1 C14 . . 156.60(14) ?
C13 Fe1 C17 . . 40.72(14) ?
C16 Fe1 C17 . . 40.63(14) ?
C12 Fe1 C17 . . 107.66(14) ?
C14 Fe1 C17 . . 67.75(14) ?
C13 Fe1 C11 . . 156.51(15) ?
C16 Fe1 C11 . . 107.45(13) ?
C12 Fe1 C11 . . 40.90(12) ?
C14 Fe1 C11 . . 161.52(15) ?
C17 Fe1 C11 . . 120.81(14) ?
C13 Fe1 C9 . . 125.32(13) ?
C16 Fe1 C9 . . 155.81(14) ?
C12 Fe1 C9 . . 68.34(13) ?
C14 Fe1 C9 . . 108.60(14) ?
C17 Fe1 C9 . . 162.21(13) ?
C11 Fe1 C9 . . 68.33(13) ?
C13 Fe1 C15 . . 67.57(15) ?
C16 Fe1 C15 . . 39.88(14) ?
C12 Fe1 C15 . . 161.55(14) ?
C14 Fe1 C15 . . 40.06(15) ?
C17 Fe1 C15 . . 67.67(15) ?
C11 Fe1 C15 . . 124.74(15) ?
C9 Fe1 C15 . . 121.60(14) ?
C13 Fe1 C10 . . 162.06(15) ?
C16 Fe1 C10 . . 120.72(13) ?
C12 Fe1 C10 . . 68.21(13) ?
C14 Fe1 C10 . . 125.59(15) ?
C17 Fe1 C10 . . 155.68(14) ?
C11 Fe1 C10 . . 40.31(13) ?
C9 Fe1 C10 . . 40.66(11) ?
C15 Fe1 C10 . . 108.23(14) ?
C13 Fe1 C8 . . 107.75(12) ?
C16 Fe1 C8 . . 162.01(14) ?
C12 Fe1 C8 . . 40.89(11) ?
C14 Fe1 C8 . . 121.47(13) ?
C17 Fe1 C8 . . 124.86(13) ?
C11 Fe1 C8 . . 68.98(11) ?
C9 Fe1 C8 . . 40.84(10) ?
C15 Fe1 C8 . . 156.46(13) ?
C10 Fe1 C8 . . 68.72(11) ?
C1 O1 Cd1 . . 112.57(17) ?
C18 O3 Cd1 . . 122.59(19) ?
C18 O3 H3 . . 115(2) ?
Cd1 O3 H3 . . 111(2) ?
C19 O4 Cd1 . . 125.27(17) ?
C19 O4 H4 . . 111(3) ?
Cd1 O4 H4 . . 115(3) ?
O1 C1 O2 . . 123.3(2) ?
O1 C1 C2 . . 117.5(2) ?
O2 C1 C2 . . 119.2(2) ?
C3 C2 C7 . . 118.0(2) ?
C3 C2 C1 . . 120.8(2) ?
C7 C2 C1 . . 121.2(2) ?
C4 C3 C2 . . 121.1(2) ?
C4 C3 H3A . . 119.4 ?
C2 C3 H3A . . 119.4 ?
C3 C4 C5 . . 120.9(2) ?
C3 C4 H4A . . 119.5 ?
C5 C4 H4A . . 119.5 ?
C4 C5 C6 . . 117.5(2) ?
C4 C5 C8 . . 121.0(2) ?
C6 C5 C8 . . 121.4(2) ?
C7 C6 C5 . . 121.5(2) ?
C7 C6 H6 . . 119.3 ?
C5 C6 H6 . . 119.3 ?
C6 C7 C2 . . 121.0(2) ?
C6 C7 H7 . . 119.5 ?
C2 C7 H7 . . 119.5 ?
C12 C8 C9 . . 106.6(2) ?
C12 C8 C5 . . 126.7(2) ?
C9 C8 C5 . . 126.7(2) ?
C12 C8 Fe1 . . 68.81(15) ?
C9 C8 Fe1 . . 69.23(14) ?
C5 C8 Fe1 . . 128.15(18) ?
C10 C9 C8 . . 108.5(3) ?
C10 C9 Fe1 . . 69.76(16) ?
C8 C9 Fe1 . . 69.93(15) ?
C10 C9 H9 . . 125.7 ?
C8 C9 H9 . . 125.7 ?
Fe1 C9 H9 . . 125.7 ?
C11 C10 C9 . . 108.3(3) ?
C11 C10 Fe1 . . 69.47(17) ?
C9 C10 Fe1 . . 69.58(15) ?
C11 C10 H10 . . 125.9 ?
C9 C10 H10 . . 125.9 ?
Fe1 C10 H10 . . 125.9 ?
C10 C11 C12 . . 107.9(3) ?
C10 C11 Fe1 . . 70.22(17) ?
C12 C11 Fe1 . . 69.44(16) ?
C10 C11 H11 . . 126.0 ?
C12 C11 H11 . . 126.0 ?
Fe1 C11 H11 . . 126.0 ?
C11 C12 C8 . . 108.7(3) ?
C11 C12 Fe1 . . 69.66(17) ?
C8 C12 Fe1 . . 70.30(15) ?
C11 C12 H12 . . 125.6 ?
C8 C12 H12 . . 125.6 ?
Fe1 C12 H12 . . 125.6 ?
C14 C13 C17 . . 107.7(3) ?
C14 C13 Fe1 . . 70.04(19) ?
C17 C13 Fe1 . . 69.73(18) ?
C14 C13 H13 . . 126.1 ?
C17 C13 H13 . . 126.1 ?
Fe1 C13 H13 . . 126.1 ?
C13 C14 C15 . . 108.7(3) ?
C13 C14 Fe1 . . 69.89(19) ?
C15 C14 Fe1 . . 70.4(2) ?
C13 C14 H14 . . 125.7 ?
C15 C14 H14 . . 125.7 ?
Fe1 C14 H14 . . 125.7 ?
C16 C15 C14 . . 108.1(3) ?
C16 C15 Fe1 . . 69.60(19) ?
C14 C15 Fe1 . . 69.5(2) ?
C16 C15 H15 . . 125.9 ?
C14 C15 H15 . . 125.9 ?
Fe1 C15 H15 . . 125.9 ?
C15 C16 C17 . . 108.2(3) ?
C15 C16 Fe1 . . 70.52(18) ?
C17 C16 Fe1 . . 69.73(18) ?
C15 C16 H16 . . 125.9 ?
C17 C16 H16 . . 125.9 ?
Fe1 C16 H16 . . 125.9 ?
C16 C17 C13 . . 107.2(3) ?
C16 C17 Fe1 . . 69.64(18) ?
C13 C17 Fe1 . . 69.55(18) ?
C16 C17 H17 . . 126.4 ?
C13 C17 H17 . . 126.4 ?
Fe1 C17 H17 . . 126.4 ?
O3 C18 H18A . . 109.5 ?
O3 C18 H18B . . 109.5 ?
H18A C18 H18B . . 109.5 ?
O3 C18 H18C . . 109.5 ?
H18A C18 H18C . . 109.5 ?
H18B C18 H18C . . 109.5 ?
O4 C19 H19A . . 109.5 ?
O4 C19 H19B . . 109.5 ?
H19A C19 H19B . . 109.5 ?
O4 C19 H19C . . 109.5 ?
H19A C19 H19C . . 109.5 ?
H19B C19 H19C . . 109.5 ?

loop_
_geom_bond_atom_site_label_1
_geom_bond_atom_site_label_2
_geom_bond_site_symmetry_2
_geom_bond_distance
_geom_bond_publ_flag
Cd1 O1 . 2.236(2) yes
Cd1 O1 3_655 2.236(2) ?
Cd1 O3 . 2.404(2) yes
Cd1 O4 . 2.333(2) yes
Cd1 O4 3_655 2.333(2) ?
Cd1 O3 3_655 2.404(2) ?
Fe1 C13 . 2.031(3) ?
Fe1 C16 . 2.033(3) ?
Fe1 C12 . 2.033(3) ?
Fe1 C14 . 2.033(3) ?
Fe1 C17 . 2.034(3) ?
Fe1 C11 . 2.036(3) ?
Fe1 C9 . 2.043(3) ?
Fe1 C15 . 2.045(3) ?
Fe1 C10 . 2.046(3) ?
Fe1 C8 . 2.053(3) ?
O1 C1 . 1.252(3) ?
O2 C1 . 1.254(3) ?
O3 C18 . 1.418(4) ?
O3 H3 . 0.845(10) ?
O4 C19 . 1.409(3) ?
O4 H4 . 0.844(10) ?
C1 C2 . 1.502(3) ?
C2 C3 . 1.389(3) ?
C2 C7 . 1.391(4) ?
C3 C4 . 1.384(3) ?
C3 H3A . 0.9300 ?
C4 C5 . 1.393(3) ?
C4 H4A . 0.9300 ?
C5 C6 . 1.396(4) ?
C5 C8 . 1.476(3) ?
C6 C7 . 1.373(4) ?
C6 H6 . 0.9300 ?
C7 H7 . 0.9300 ?
C8 C12 . 1.427(4) ?
C8 C9 . 1.429(4) ?
C9 C10 . 1.421(4) ?
C9 H9 . 0.9800 ?
C10 C11 . 1.406(5) ?
C10 H10 . 0.9800 ?
C11 C12 . 1.422(4) ?
C11 H11 . 0.9800 ?
C12 H12 . 0.9800 ?
C13 C14 . 1.392(5) ?
C13 C17 . 1.414(5) ?
C13 H13 . 0.9800 ?
C14 C15 . 1.397(5) ?
C14 H14 . 0.9800 ?
C15 C16 . 1.391(5) ?
C15 H15 . 0.9800 ?
C16 C17 . 1.412(5) ?
C16 H16 . 0.9800 ?
C17 H17 . 0.9800 ?
C18 H18A . 0.9600 ?
C18 H18B . 0.9600 ?
C18 H18C . 0.9600 ?
C19 H19A . 0.9600 ?
C19 H19B . 0.9600 ?
C19 H19C . 0.9600 ?

loop_
_geom_hbond_atom_site_label_D
_geom_hbond_atom_site_label_H
_geom_hbond_atom_site_label_A
_geom_hbond_site_symmetry_A
_geom_hbond_distance_DH
_geom_hbond_distance_HA
_geom_hbond_distance_DA
_geom_hbond_angle_DHA
_geom_hbond_publ_flag
O3 H3 O2 8_655 0.850(10) 1.930(10) 2.767(3) 172(3) yes
O4 H4 O2 6_656 0.840(10) 1.880(10) 2.723(3) 173(3) yes

loop_
_geom_torsion_atom_site_label_1
_geom_torsion_atom_site_label_2
_geom_torsion_atom_site_label_3
_geom_torsion_atom_site_label_4
_geom_torsion_site_symmetry_1
_geom_torsion
O1 Cd1 O1 C1 3_655 -66.94(17)
O4 Cd1 O1 C1 . 176.39(19)
O4 Cd1 O1 C1 3_655 24.2(2)
O3 Cd1 O1 C1 . 96.18(19)
O3 Cd1 O1 C1 3_655 169.3(2)
O1 Cd1 O3 C18 . 33.1(2)
O1 Cd1 O3 C18 3_655 160.4(2)
O4 Cd1 O3 C18 . -50.7(2)
O4 Cd1 O3 C18 3_655 153.1(2)
O3 Cd1 O3 C18 3_655 -127.5(2)
O1 Cd1 O4 C19 . 31.9(3)
O1 Cd1 O4 C19 3_655 -74.3(3)
O4 Cd1 O4 C19 3_655 163.1(3)
O3 Cd1 O4 C19 . 117.3(3)
O3 Cd1 O4 C19 3_655 -150.6(3)
Cd1 O1 C1 O2 . 5.6(3)
Cd1 O1 C1 C2 . -171.99(16)
O1 C1 C2 C3 . -163.9(2)
O2 C1 C2 C3 . 18.3(4)
O1 C1 C2 C7 . 18.4(4)
O2 C1 C2 C7 . -159.3(3)
C7 C2 C3 C4 . 2.1(4)
C1 C2 C3 C4 . -175.6(2)
C2 C3 C4 C5 . 0.2(4)
C3 C4 C5 C6 . -1.9(4)
C3 C4 C5 C8 . 174.3(2)
C4 C5 C6 C7 . 1.4(4)
C8 C5 C6 C7 . -174.8(3)
C5 C6 C7 C2 . 0.8(5)
C3 C2 C7 C6 . -2.5(4)
C1 C2 C7 C6 . 175.2(3)
C4 C5 C8 C12 . -171.7(3)
C6 C5 C8 C12 . 4.3(4)
C4 C5 C8 C9 . 6.2(4)
C6 C5 C8 C9 . -177.7(3)
C4 C5 C8 Fe1 . 97.5(3)
C6 C5 C8 Fe1 . -86.4(3)
C13 Fe1 C8 C12 . -117.8(2)
C16 Fe1 C8 C12 . -44.2(5)
C14 Fe1 C8 C12 . -159.5(2)
C17 Fe1 C8 C12 . -76.1(2)
C11 Fe1 C8 C12 . 37.52(18)
C9 Fe1 C8 C12 . 118.3(2)
C15 Fe1 C8 C12 . 167.8(3)
C10 Fe1 C8 C12 . 80.88(19)
C13 Fe1 C8 C9 . 123.91(19)
C16 Fe1 C8 C9 . -162.5(4)
C12 Fe1 C8 C9 . -118.3(2)
C14 Fe1 C8 C9 . 82.2(2)
C17 Fe1 C8 C9 . 165.59(19)
C11 Fe1 C8 C9 . -80.77(19)
C15 Fe1 C8 C9 . 49.5(4)
C10 Fe1 C8 C9 . -37.41(17)
C13 Fe1 C8 C5 . 2.9(3)
C16 Fe1 C8 C5 . 76.5(5)
C12 Fe1 C8 C5 . 120.7(3)
C14 Fe1 C8 C5 . -38.8(3)
C17 Fe1 C8 C5 . 44.6(3)
C11 Fe1 C8 C5 . 158.2(3)
C9 Fe1 C8 C5 . -121.0(3)
C15 Fe1 C8 C5 . -71.5(4)
C10 Fe1 C8 C5 . -158.4(3)
C12 C8 C9 C10 . 0.4(3)
C5 C8 C9 C10 . -177.9(2)
Fe1 C8 C9 C10 . 59.29(19)
C12 C8 C9 Fe1 . -58.93(18)
C5 C8 C9 Fe1 . 122.8(3)
C13 Fe1 C9 C10 . 164.7(2)
C16 Fe1 C9 C10 . 47.2(4)
C12 Fe1 C9 C10 . -81.3(2)
C14 Fe1 C9 C10 . 123.4(2)
C17 Fe1 C9 C10 . -161.6(4)
C11 Fe1 C9 C10 . -37.17(18)
C15 Fe1 C9 C10 . 81.2(2)
C8 Fe1 C9 C10 . -119.7(3)
C13 Fe1 C9 C8 . -75.6(2)
C16 Fe1 C9 C8 . 166.9(3)
C12 Fe1 C9 C8 . 38.33(16)
C14 Fe1 C9 C8 . -116.93(19)
C17 Fe1 C9 C8 . -41.9(5)
C11 Fe1 C9 C8 . 82.49(18)
C15 Fe1 C9 C8 . -159.11(18)
C10 Fe1 C9 C8 . 119.7(3)
C8 C9 C10 C11 . -0.5(3)
Fe1 C9 C10 C11 . 58.9(2)
C8 C9 C10 Fe1 . -59.39(18)
C13 Fe1 C10 C11 . -164.1(4)
C16 Fe1 C10 C11 . 80.7(2)
C12 Fe1 C10 C11 . -38.08(17)
C14 Fe1 C10 C11 . 163.60(19)
C17 Fe1 C10 C11 . 46.7(4)
C9 Fe1 C10 C11 . -119.8(3)
C15 Fe1 C10 C11 . 122.6(2)
C8 Fe1 C10 C11 . -82.19(18)
C13 Fe1 C10 C9 . -44.3(5)
C16 Fe1 C10 C9 . -159.52(19)
C12 Fe1 C10 C9 . 81.69(19)
C14 Fe1 C10 C9 . -76.6(2)
C17 Fe1 C10 C9 . 166.5(3)
C11 Fe1 C10 C9 . 119.8(3)
C15 Fe1 C10 C9 . -117.6(2)
C8 Fe1 C10 C9 . 37.58(17)
C9 C10 C11 C12 . 0.5(3)
Fe1 C10 C11 C12 . 59.4(2)
C9 C10 C11 Fe1 . -58.9(2)
C13 Fe1 C11 C10 . 167.8(3)
C16 Fe1 C11 C10 . -117.20(19)
C12 Fe1 C11 C10 . 119.0(3)
C14 Fe1 C11 C10 . -46.4(5)
C17 Fe1 C11 C10 . -159.58(19)
C9 Fe1 C11 C10 . 37.49(17)
C15 Fe1 C11 C10 . -76.8(2)
C8 Fe1 C11 C10 . 81.48(18)
C13 Fe1 C11 C12 . 48.8(4)
C16 Fe1 C11 C12 . 123.8(2)
C14 Fe1 C11 C12 . -165.4(4)
C17 Fe1 C11 C12 . 81.4(2)
C9 Fe1 C11 C12 . -81.50(19)
C15 Fe1 C11 C12 . 164.26(19)
C10 Fe1 C11 C12 . -119.0(3)
C8 Fe1 C11 C12 . -37.51(17)
C10 C11 C12 C8 . -0.2(3)
Fe1 C11 C12 C8 . 59.66(19)
C10 C11 C12 Fe1 . -59.9(2)
C9 C8 C12 C11 . -0.1(3)
C5 C8 C12 C11 . 178.2(2)
Fe1 C8 C12 C11 . -59.3(2)
C9 C8 C12 Fe1 . 59.20(18)
C5 C8 C12 Fe1 . -122.5(3)
C13 Fe1 C12 C11 . -159.4(2)
C16 Fe1 C12 C11 . -75.5(2)
C14 Fe1 C12 C11 . 168.4(3)
C17 Fe1 C12 C11 . -117.0(2)
C9 Fe1 C12 C11 . 81.5(2)
C15 Fe1 C12 C11 . -44.8(5)
C10 Fe1 C12 C11 . 37.54(18)
C8 Fe1 C12 C11 . 119.7(3)
C13 Fe1 C12 C8 . 80.8(2)
C16 Fe1 C12 C8 . 164.74(18)
C14 Fe1 C12 C8 . 48.7(4)
C17 Fe1 C12 C8 . 123.29(18)
C11 Fe1 C12 C8 . -119.7(3)
C9 Fe1 C12 C8 . -38.29(16)
C15 Fe1 C12 C8 . -164.5(4)
C10 Fe1 C12 C8 . -82.21(18)
C16 Fe1 C13 C14 . 80.5(2)
C12 Fe1 C13 C14 . -160.8(2)
C17 Fe1 C13 C14 . 118.7(3)
C11 Fe1 C13 C14 . 163.9(3)
C9 Fe1 C13 C14 . -76.4(2)
C15 Fe1 C13 C14 . 37.3(2)
C10 Fe1 C13 C14 . -42.5(5)
C8 Fe1 C13 C14 . -118.1(2)
C16 Fe1 C13 C17 . -38.1(2)
C12 Fe1 C13 C17 . 80.5(2)
C14 Fe1 C13 C17 . -118.7(3)
C11 Fe1 C13 C17 . 45.3(4)
C9 Fe1 C13 C17 . 164.94(19)
C15 Fe1 C13 C17 . -81.3(2)
C10 Fe1 C13 C17 . -161.2(4)
C8 Fe1 C13 C17 . 123.2(2)
C17 C13 C14 C15 . -0.1(4)
Fe1 C13 C14 C15 . -59.9(2)
C17 C13 C14 Fe1 . 59.8(2)
C16 Fe1 C14 C13 . -82.3(2)
C12 Fe1 C14 C13 . 44.9(4)
C17 Fe1 C14 C13 . -38.2(2)
C11 Fe1 C14 C13 . -159.6(4)
C9 Fe1 C14 C13 . 123.2(2)
C15 Fe1 C14 C13 . -119.5(3)
C10 Fe1 C14 C13 . 165.17(19)
C8 Fe1 C14 C13 . 80.1(2)
C13 Fe1 C14 C15 . 119.5(3)
C16 Fe1 C14 C15 . 37.2(2)
C12 Fe1 C14 C15 . 164.4(3)
C17 Fe1 C14 C15 . 81.3(2)
C11 Fe1 C14 C15 . -40.1(5)
C9 Fe1 C14 C15 . -117.3(2)
C10 Fe1 C14 C15 . -75.3(3)
C8 Fe1 C14 C15 . -160.4(2)
C13 C14 C15 C16 . 0.5(4)
Fe1 C14 C15 C16 . -59.1(2)
C13 C14 C15 Fe1 . 59.6(2)
C13 Fe1 C15 C16 . 82.2(2)
C12 Fe1 C15 C16 . -40.7(6)
C14 Fe1 C15 C16 . 119.5(3)
C17 Fe1 C15 C16 . 38.0(2)
C11 Fe1 C15 C16 . -74.9(3)
C9 Fe1 C15 C16 . -159.1(2)
C10 Fe1 C15 C16 . -116.4(2)
C8 Fe1 C15 C16 . 165.2(3)
C13 Fe1 C15 C14 . -37.3(2)
C16 Fe1 C15 C14 . -119.5(3)
C12 Fe1 C15 C14 . -160.3(4)
C17 Fe1 C15 C14 . -81.5(2)
C11 Fe1 C15 C14 . 165.6(2)
C9 Fe1 C15 C14 . 81.4(3)
C10 Fe1 C15 C14 . 124.1(2)
C8 Fe1 C15 C14 . 45.7(4)
C14 C15 C16 C17 . -0.7(4)
Fe1 C15 C16 C17 . -59.8(2)
C14 C15 C16 Fe1 . 59.1(2)
C13 Fe1 C16 C15 . -80.8(2)
C12 Fe1 C16 C15 . 165.4(2)
C14 Fe1 C16 C15 . -37.3(2)
C17 Fe1 C16 C15 . -119.0(3)
C11 Fe1 C16 C15 . 123.7(2)
C9 Fe1 C16 C15 . 47.9(4)
C10 Fe1 C16 C15 . 81.7(3)
C8 Fe1 C16 C15 . -160.7(4)
C13 Fe1 C16 C17 . 38.2(2)
C12 Fe1 C16 C17 . -75.6(2)
C14 Fe1 C16 C17 . 81.6(2)
C11 Fe1 C16 C17 . -117.3(2)
C9 Fe1 C16 C17 . 166.9(3)
C15 Fe1 C16 C17 . 119.0(3)
C10 Fe1 C16 C17 . -159.3(2)
C8 Fe1 C16 C17 . -41.7(5)
C15 C16 C17 C13 . 0.6(4)
Fe1 C16 C17 C13 . -59.7(2)
C15 C16 C17 Fe1 . 60.3(2)
C14 C13 C17 C16 . -0.3(4)
Fe1 C13 C17 C16 . 59.7(2)
C14 C13 C17 Fe1 . -60.0(2)
C13 Fe1 C17 C16 . -118.4(3)
C12 Fe1 C17 C16 . 123.7(2)
C14 Fe1 C17 C16 . -80.8(2)
C11 Fe1 C17 C16 . 80.9(2)
C9 Fe1 C17 C16 . -162.3(4)
C15 Fe1 C17 C16 . -37.3(2)
C10 Fe1 C17 C16 . 47.6(4)
C8 Fe1 C17 C16 . 165.49(19)
C16 Fe1 C17 C13 . 118.4(3)
C12 Fe1 C17 C13 . -117.9(2)
C14 Fe1 C17 C13 . 37.6(2)
C11 Fe1 C17 C13 . -160.7(2)
C9 Fe1 C17 C13 . -43.9(5)
C15 Fe1 C17 C13 . 81.1(2)
C10 Fe1 C17 C13 . 166.0(3)
C8 Fe1 C17 C13 . -76.1(2)
